data_7203887
loop_
_publ_author_name
'Kumar, Subodh'
'Paul, Dharam'
'Hundal, Geeta'
'Hundal, Maninder Singh'
'Singh, Harjit'

_publ_section_title
;
 Heterocalixarenes Part 3: Bis-oxo-bridged calix[1]cyclicurea[3]arene
 and calix[1]cyclicurea[1]pyridine[2]arenes. Synthesis, X-ray crystal
 structure and conformational analysis&#x200A;1
;
_journal_issue 6
_journal_name_full 'Journal of the Chemical Society, Perkin Transactions 1'
_journal_page_first 1037
_journal_paper_doi 10.1039/a906883j
_journal_year 2000
_chemical_formula_sum 'C37 H30 N2 O5'
_chemical_formula_weight 582.63
_chemical_name_systematic
; 
 ? 
;
_space_group_IT_number 15
_symmetry_cell_setting monoclinic
_symmetry_space_group_name_Hall '-C 2yc'
_symmetry_space_group_name_H-M 'C 1 2/c 1'
_atom_sites_solution_hydrogens geom
_atom_sites_solution_primary direct
_atom_sites_solution_secondary difmap
_audit_creation_method SHELXL
_cell_angle_alpha 90.00
_cell_angle_beta 92.640(10)
_cell_angle_gamma 90.00
_cell_formula_units_Z 8
_cell_length_a 35.636(4)
_cell_length_b 9.2260(10)
_cell_length_c 17.779(2)
_cell_measurement_temperature 293(2)
_cell_volume 5839.1(11)
_computing_molecular_graphics 'SHELXL-93 (Sheldrick, 1993)'
_computing_publication_material 'SHELXL-93 (Sheldrick, 1993)'
_computing_structure_refinement 'SHELXL-93 (Sheldrick, 1993)'
_computing_structure_solution 'SHELXS-86 (Sheldrick, 1990)'
_diffrn_ambient_temperature 293(2)
_diffrn_radiation_monochromator graphite
_diffrn_radiation_source 'fine-focus sealed tube'
_diffrn_radiation_type MoK\a
_diffrn_radiation_wavelength 0.71073
_diffrn_reflns_av_R_equivalents 0.0239
_diffrn_reflns_av_sigmaI/netI 0.0626
_diffrn_reflns_limit_h_max 38
_diffrn_reflns_limit_h_min 0
_diffrn_reflns_limit_k_max 9
_diffrn_reflns_limit_k_min 0
_diffrn_reflns_limit_l_max 19
_diffrn_reflns_limit_l_min -19
_diffrn_reflns_number 3885
_diffrn_reflns_theta_max 22.51
_diffrn_reflns_theta_min 2.28
_exptl_absorpt_coefficient_mu 0.088
_exptl_crystal_density_diffrn 1.326
_exptl_crystal_F_000 2448
_exptl_crystal_size_max 0.3
_exptl_crystal_size_mid 0.2
_exptl_crystal_size_min 0.2
_refine_diff_density_max 0.799
_refine_diff_density_min -0.248
_refine_diff_density_rms 0.058
_refine_ls_extinction_method none
_refine_ls_goodness_of_fit_all 0.994
_refine_ls_goodness_of_fit_obs 1.099
_refine_ls_matrix_type full
_refine_ls_number_parameters 397
_refine_ls_number_reflns 3276
_refine_ls_number_restraints 6
_refine_ls_restrained_S_all 1.035
_refine_ls_restrained_S_obs 1.101
_refine_ls_R_factor_all 0.1286
_refine_ls_R_factor_obs 0.0717
_refine_ls_shift/esd_max -5.858
_refine_ls_shift/esd_mean 0.414
_refine_ls_structure_factor_coef Fsqd
_refine_ls_weighting_details 'w=1/[\s^2^(Fo^2^)+(0.1414P)^2^+4.6334P] where P=(Fo^2^+2Fc^2^)/3'
_refine_ls_weighting_scheme calc
_refine_ls_wR_factor_all 0.2484
_refine_ls_wR_factor_obs 0.1967
_reflns_number_observed 2245
_reflns_number_total 3814
_reflns_observed_criterion >2sigma(I)
_cod_data_source_file a906883j.txt
_cod_data_source_block 11.benzene
_cod_depositor_comments
;
The following automatic conversions were performed:

'_refine_ls_weighting_scheme' value 'calc
w=1/[\s^2^(Fo^2^)+(0.1414P)^2^+4.6334P] where P=(Fo^2^+2Fc^2^)/3' was
changed to 'calc'. New tag '_refine_ls_weighting_details' was
created. The value of the new tag was set to
'w=1/[\s^2^(Fo^2^)+(0.1414P)^2^+4.6334P] where P=(Fo^2^+2Fc^2^)/3'.

Automatic conversion script
Id: cif_fix_values 3143 2015-03-26 13:38:13Z robertas 
;
_cod_original_sg_symbol_H-M C2/c
_cod_database_code 7203887

loop_
_symmetry_equiv_pos_as_xyz
'x, y, z'
'-x, y, -z+1/2'
'x+1/2, y+1/2, z'
'-x+1/2, y+1/2, -z+1/2'
'-x, -y, -z'
'x, -y, z-1/2'
'-x+1/2, -y+1/2, -z'
'x+1/2, -y+1/2, z-1/2'

loop_
_atom_site_aniso_label
_atom_site_aniso_U_11
_atom_site_aniso_U_22
_atom_site_aniso_U_33
_atom_site_aniso_U_23
_atom_site_aniso_U_13
_atom_site_aniso_U_12
O1 0.053(2) 0.055(2) 0.045(2) -0.008(2) 0.001(2) -0.010(2)
O2 0.075(3) 0.051(2) 0.045(2) -0.010(2) 0.012(2) -0.004(2)
O3 0.087(3) 0.041(2) 0.066(3) 0.006(2) 0.026(2) -0.007(2)
O4 0.084(3) 0.054(3) 0.092(3) -0.012(2) 0.036(3) 0.010(2)
O5 0.049(3) 0.066(3) 0.084(3) -0.003(2) 0.017(2) -0.006(2)
N1 0.040(3) 0.044(3) 0.048(3) -0.004(2) 0.009(2) -0.002(2)
N2 0.039(3) 0.043(3) 0.042(3) -0.002(2) 0.008(2) -0.004(2)
C1 0.052(4) 0.041(3) 0.037(3) 0.000(3) -0.001(3) 0.007(3)
C2 0.044(3) 0.048(3) 0.048(3) -0.004(3) 0.003(3) -0.004(3)
C3 0.049(4) 0.077(5) 0.068(4) -0.010(4) 0.002(3) -0.012(3)
C4 0.057(4) 0.111(6) 0.096(6) -0.028(5) 0.008(4) -0.034(4)
C5 0.072(5) 0.102(6) 0.070(5) -0.035(4) -0.003(4) -0.023(4)
C6 0.061(4) 0.069(4) 0.056(4) -0.010(3) 0.005(3) -0.008(3)
C7 0.047(3) 0.046(3) 0.046(3) -0.004(3) -0.001(3) 0.002(3)
C8 0.048(3) 0.039(3) 0.042(3) -0.003(3) 0.006(3) 0.001(3)
C9 0.033(3) 0.042(3) 0.043(3) 0.002(3) 0.006(2) -0.002(2)
C10 0.043(3) 0.041(3) 0.044(3) -0.004(3) 0.006(3) -0.001(3)
C11 0.071(4) 0.052(4) 0.030(3) 0.002(3) 0.004(3) 0.000(3)
C12 0.066(4) 0.044(4) 0.043(3) 0.008(3) 0.007(3) 0.003(3)
C13 0.041(3) 0.036(3) 0.049(3) 0.002(3) 0.008(2) 0.001(3)
C14 0.041(3) 0.042(3) 0.036(3) -0.002(3) 0.004(2) 0.001(3)
C15 0.088(5) 0.069(4) 0.049(4) -0.018(3) 0.007(3) 0.008(4)
C16 0.046(3) 0.036(3) 0.053(4) 0.005(3) 0.006(3) 0.001(3)
C17 0.054(3) 0.034(3) 0.044(3) 0.001(3) 0.007(3) 0.004(3)
C18 0.051(3) 0.048(3) 0.059(4) 0.003(3) 0.003(3) 0.000(3)
C19 0.066(4) 0.047(4) 0.053(4) -0.008(3) 0.001(3) -0.005(3)
C20 0.076(4) 0.043(3) 0.045(3) -0.008(3) 0.008(3) 0.003(3)
C21 0.057(4) 0.038(3) 0.050(3) 0.003(3) 0.009(3) 0.008(3)
C22 0.056(4) 0.037(3) 0.050(3) -0.004(3) 0.009(3) -0.002(3)
C23 0.062(4) 0.048(4) 0.051(4) -0.003(3) 0.014(3) 0.007(3)
C24 0.051(4) 0.045(4) 0.050(3) -0.002(3) 0.013(3) 0.009(3)
C25 0.044(3) 0.053(4) 0.049(3) 0.001(3) 0.012(3) 0.005(3)
C26 0.048(4) 0.045(4) 0.048(3) 0.006(3) 0.013(3) 0.005(3)
C27 0.053(4) 0.053(4) 0.049(4) 0.002(3) 0.012(3) -0.008(3)
C28 0.051(4) 0.065(4) 0.069(4) 0.001(3) 0.006(3) 0.013(4)
C29 0.064(4) 0.056(4) 0.061(4) 0.002(3) 0.012(3) 0.017(4)
C30 0.050(4) 0.096(6) 0.101(6) 0.008(5) 0.005(4) -0.014(4)
C31 0.051(3) 0.052(4) 0.051(3) 0.007(3) 0.013(3) 0.001(3)
C32 0.105(7) 0.168(11) 0.077(6) -0.004(6) 0.036(5) -0.006(7)
C33 0.171(12) 0.133(9) 0.124(8) -0.040(7) -0.064(9) -0.008(10)
C34 0.054(6) 0.166(12) 0.207(12) -0.036(9) -0.001(7) -0.006(7)
C35 0.240(18) 0.259(20) 0.113(10) 0.078(12) 0.098(12) 0.190(17)
C36 0.167(13) 0.100(8) 0.253(16) -0.009(8) 0.113(12) -0.009(9)
C37 0.101(9) 0.131(10) 0.288(21) 0.052(11) -0.051(11) -0.048(8)

loop_
_atom_site_label
_atom_site_type_symbol
_atom_site_fract_x
_atom_site_fract_y
_atom_site_fract_z
_atom_site_U_iso_or_equiv
_atom_site_thermal_displace_type
_atom_site_occupancy
_atom_site_calc_flag
_atom_site_refinement_flags
_atom_site_disorder_group
O1 O 0.07100(10) 0.0761(4) 0.5796(2) 0.0512(10) Uani 1 d . .
O2 O 0.04377(11) 0.1616(4) 0.8812(2) 0.0569(11) Uani 1 d . .
O3 O 0.03972(12) -0.4876(4) 0.7762(2) 0.0641(12) Uani 1 d . .
O4 O 0.16304(13) -0.4899(5) 0.5118(3) 0.0759(14) Uani 1 d . .
O5 O 0.22471(11) 0.1389(5) 0.5690(2) 0.0660(12) Uani 1 d . .
N1 N 0.12726(12) 0.1942(5) 0.6123(2) 0.0436(11) Uani 1 d . .
N2 N 0.08231(11) 0.1958(5) 0.6934(2) 0.0411(11) Uani 1 d . .
C1 C 0.0912(2) 0.1474(6) 0.6239(3) 0.0437(13) Uani 1 d . .
C2 C 0.14068(15) 0.2724(6) 0.6743(3) 0.0466(14) Uani 1 d . .
C3 C 0.1736(2) 0.3458(7) 0.6886(4) 0.064(2) Uani 1 d . .
H3A H 0.1924(2) 0.3466(7) 0.6541(4) 0.077 Uiso 1 calc R .
C4 C 0.1777(2) 0.4185(9) 0.7563(5) 0.088(2) Uani 1 d . .
H4A H 0.1999(2) 0.4686(9) 0.7673(5) 0.105 Uiso 1 calc R .
C5 C 0.1503(2) 0.4197(9) 0.8077(4) 0.082(2) Uani 1 d . .
H5A H 0.1541(2) 0.4705(9) 0.8526(4) 0.098 Uiso 1 calc R .
C6 C 0.1166(2) 0.3452(7) 0.7932(3) 0.062(2) Uani 1 d . .
H6A H 0.0978(2) 0.3440(7) 0.8278(3) 0.074 Uiso 1 calc R .
C7 C 0.11235(15) 0.2736(6) 0.7254(3) 0.0465(14) Uani 1 d . .
C8 C 0.04646(14) 0.1631(6) 0.7256(3) 0.0428(13) Uani 1 d . .
H8A H 0.02729(14) 0.1539(6) 0.6854(3) 0.051 Uiso 1 calc R .
H8B H 0.03943(14) 0.2428(6) 0.7577(3) 0.051 Uiso 1 calc R .
C9 C 0.04807(14) 0.0255(5) 0.7710(3) 0.0393(13) Uani 1 d . .
C10 C 0.04636(14) 0.0267(6) 0.8500(3) 0.0428(14) Uani 1 d . .
C11 C 0.0476(2) -0.1003(6) 0.8911(3) 0.0510(15) Uani 1 d . .
H11A H 0.0470(2) -0.0978(6) 0.9433(3) 0.061 Uiso 1 calc R .
C12 C 0.0496(2) -0.2301(6) 0.8540(3) 0.0505(15) Uani 1 d . .
H12A H 0.0498(2) -0.3157(6) 0.8817(3) 0.061 Uiso 1 calc R .
C13 C 0.05137(14) -0.2372(5) 0.7761(3) 0.0419(13) Uani 1 d . .
C14 C 0.05053(13) -0.1096(6) 0.7366(3) 0.0395(13) Uani 1 d . .
H14A H 0.05167(13) -0.1134(6) 0.6845(3) 0.047 Uiso 1 calc R .
C15 C 0.0339(2) 0.1715(7) 0.9578(3) 0.068(2) Uani 1 d . .
H15A H 0.0330(2) 0.2716(7) 0.9724(3) 0.103 Uiso 1 calc R .
H15B H 0.0523(2) 0.1216(7) 0.9892(3) 0.103 Uiso 1 calc R .
H15C H 0.0097(2) 0.1281(7) 0.9633(3) 0.103 Uiso 1 calc R .
C16 C 0.05037(15) -0.3830(6) 0.7411(3) 0.0448(14) Uani 1 d . .
C17 C 0.06133(15) -0.4088(6) 0.6614(3) 0.0441(14) Uani 1 d . .
C18 C 0.0386(2) -0.5001(6) 0.6168(3) 0.052(2) Uani 1 d . .
H18A H 0.0155(2) -0.5300(6) 0.6335(3) 0.063 Uiso 1 calc R .
C19 C 0.0504(2) -0.5465(6) 0.5477(3) 0.056(2) Uani 1 d . .
H19A H 0.0348(2) -0.6045(6) 0.5171(3) 0.067 Uiso 1 calc R .
C20 C 0.0847(2) -0.5072(6) 0.5248(3) 0.055(2) Uani 1 d . .
H20A H 0.0929(2) -0.5432(6) 0.4796(3) 0.066 Uiso 1 calc R .
C21 C 0.1081(2) -0.4138(6) 0.5678(3) 0.0482(14) Uani 1 d . .
C22 C 0.0955(2) -0.3623(6) 0.6357(3) 0.0476(14) Uani 1 d . .
H22A H 0.1101(2) -0.2966(6) 0.6640(3) 0.057 Uiso 1 calc R .
C23 C 0.1472(2) -0.3900(6) 0.5430(3) 0.053(2) Uani 1 d . .
C24 C 0.1670(2) -0.2498(6) 0.5558(3) 0.0481(14) Uani 1 d . .
C25 C 0.1487(2) -0.1174(6) 0.5527(3) 0.0481(15) Uani 1 d . .
H25A H 0.1226(2) -0.1160(6) 0.5486(3) 0.058 Uiso 1 calc R .
C26 C 0.1678(2) 0.0123(6) 0.5555(3) 0.0467(14) Uani 1 d . .
C27 C 0.2071(2) 0.0088(6) 0.5651(3) 0.0513(15) Uani 1 d . .
C28 C 0.2256(2) -0.1232(7) 0.5692(3) 0.062(2) Uani 1 d . .
H28A H 0.2517(2) -0.1254(7) 0.5759(3) 0.074 Uiso 1 calc R .
C29 C 0.2060(2) -0.2502(7) 0.5634(3) 0.060(2) Uani 1 d . .
H29A H 0.2189(2) -0.3379(7) 0.5646(3) 0.072 Uiso 1 calc R .
C30 C 0.2647(2) 0.1426(8) 0.5778(4) 0.082(2) Uani 1 d . .
H30A H 0.2731(2) 0.2415(8) 0.5796(4) 0.123 Uiso 1 calc R .
H30B H 0.2754(2) 0.0943(8) 0.5360(4) 0.123 Uiso 1 calc R .
H30C H 0.2726(2) 0.0945(8) 0.6238(4) 0.123 Uiso 1 calc R .
C31 C 0.1474(2) 0.1547(6) 0.5458(3) 0.0511(15) Uani 1 d . .
H31A H 0.1653(2) 0.2302(6) 0.5354(3) 0.061 Uiso 1 calc R .
H31B H 0.1296(2) 0.1481(6) 0.5029(3) 0.061 Uiso 1 calc R .
C32 C 0.2141(3) -0.0922(12) 0.7634(5) 0.116(3) Uani 1 d D .
H32A H 0.2321(3) -0.1240(12) 0.7310(5) 0.139 Uiso 1 calc R .
C33 C 0.1795(3) -0.1616(12) 0.7653(5) 0.145(4) Uani 1 d D .
H33A H 0.1752(3) -0.2428(12) 0.7351(5) 0.174 Uiso 1 calc R .
C34 C 0.1511(3) -0.1142(13) 0.8106(7) 0.143(4) Uani 1 d D .
H34A H 0.1277(3) -0.1593(13) 0.8093(7) 0.171 Uiso 1 calc R .
C35 C 0.1590(3) 0.0033(12) 0.8577(6) 0.201(10) Uani 1 d D .
H35A H 0.1400(3) 0.0430(12) 0.8854(6) 0.241 Uiso 1 calc R .
C36 C 0.1951(4) 0.0626(12) 0.8639(8) 0.170(6) Uani 1 d D .
H36A H 0.2017(4) 0.1260(12) 0.9030(8) 0.204 Uiso 1 calc R .
C37 C 0.2213(3) 0.0258(11) 0.8110(7) 0.175(7) Uani 1 d D .
H37A H 0.2432(3) 0.0793(11) 0.8074(7) 0.210 Uiso 1 calc R .

loop_
_atom_type_symbol
_atom_type_description
_atom_type_scat_dispersion_real
_atom_type_scat_dispersion_imag
_atom_type_scat_source
C C 0.0033 0.0016 'International Tables Vol C Tables 4.2.6.8 and 6.1.1.4'
H H 0.0000 0.0000 'International Tables Vol C Tables 4.2.6.8 and 6.1.1.4'
N N 0.0061 0.0033 'International Tables Vol C Tables 4.2.6.8 and 6.1.1.4'
O O 0.0106 0.0060 'International Tables Vol C Tables 4.2.6.8 and 6.1.1.4'

loop_
_geom_angle_atom_site_label_1
_geom_angle_atom_site_label_2
_geom_angle_atom_site_label_3
_geom_angle
_geom_angle_site_symmetry_1
_geom_angle_site_symmetry_3
_geom_angle_publ_flag
C10 O2 C15 118.1(4) . . ?
C27 O5 C30 118.9(5) . . ?
C1 N1 C2 109.5(4) . . ?
C1 N1 C31 122.6(4) . . ?
C2 N1 C31 127.7(4) . . ?
C1 N2 C7 109.4(4) . . ?
C1 N2 C8 122.3(4) . . ?
C7 N2 C8 128.3(4) . . ?
O1 C1 N2 126.8(5) . . ?
O1 C1 N1 126.3(5) . . ?
N2 C1 N1 106.9(5) . . ?
C3 C2 N1 131.9(5) . . ?
C3 C2 C7 121.1(5) . . ?
N1 C2 C7 106.9(5) . . ?
C2 C3 C4 117.3(6) . . ?
C5 C4 C3 122.5(6) . . ?
C4 C5 C6 120.4(6) . . ?
C7 C6 C5 117.2(6) . . ?
C6 C7 N2 131.2(5) . . ?
C6 C7 C2 121.5(5) . . ?
N2 C7 C2 107.3(4) . . ?
N2 C8 C9 111.9(4) . . ?
C14 C9 C10 116.9(5) . . ?
C14 C9 C8 121.4(5) . . ?
C10 C9 C8 121.7(5) . . ?
O2 C10 C11 123.9(5) . . ?
O2 C10 C9 114.8(5) . . ?
C11 C10 C9 121.3(5) . . ?
C12 C11 C10 119.2(5) . . ?
C11 C12 C13 121.7(5) . . ?
C14 C13 C12 118.0(5) . . ?
C14 C13 C16 124.4(5) . . ?
C12 C13 C16 117.4(5) . . ?
C13 C14 C9 122.9(5) . . ?
O3 C16 C13 120.3(5) . . ?
O3 C16 C17 117.2(5) . . ?
C13 C16 C17 122.5(5) . . ?
C18 C17 C22 119.7(5) . . ?
C18 C17 C16 117.6(5) . . ?
C22 C17 C16 122.0(5) . . ?
C19 C18 C17 120.1(5) . . ?
C20 C19 C18 119.8(6) . . ?
C19 C20 C21 121.5(5) . . ?
C22 C21 C20 118.5(5) . . ?
C22 C21 C23 123.2(5) . . ?
C20 C21 C23 117.9(5) . . ?
C21 C22 C17 120.1(5) . . ?
O4 C23 C24 119.9(5) . . ?
O4 C23 C21 118.5(5) . . ?
C24 C23 C21 121.6(5) . . ?
C25 C24 C29 118.2(6) . . ?
C25 C24 C23 122.8(5) . . ?
C29 C24 C23 118.6(5) . . ?
C26 C25 C24 122.4(5) . . ?
C25 C26 C27 118.2(5) . . ?
C25 C26 C31 121.2(5) . . ?
C27 C26 C31 120.5(5) . . ?
O5 C27 C28 124.0(5) . . ?
O5 C27 C26 116.3(5) . . ?
C28 C27 C26 119.8(6) . . ?
C29 C28 C27 120.6(6) . . ?
C28 C29 C24 120.7(6) . . ?
N1 C31 C26 112.2(4) . . ?
C33 C32 C37 118.9(8) . . ?
C32 C33 C34 122.6(9) . . ?
C35 C34 C33 117.3(9) . . ?
C36 C35 C34 120.9(10) . . ?
C35 C36 C37 119.5(10) . . ?
C32 C37 C36 119.2(9) . . ?

loop_
_geom_bond_atom_site_label_1
_geom_bond_atom_site_label_2
_geom_bond_distance
_geom_bond_site_symmetry_2
_geom_bond_publ_flag
O1 C1 1.234(6) . ?
O2 C10 1.367(6) . ?
O2 C15 1.425(6) . ?
O3 C16 1.219(6) . ?
O4 C23 1.227(6) . ?
O5 C27 1.354(6) . ?
O5 C30 1.428(7) . ?
N1 C1 1.379(7) . ?
N1 C2 1.384(7) . ?
N1 C31 1.457(6) . ?
N2 C1 1.365(6) . ?
N2 C7 1.389(7) . ?
N2 C8 1.455(6) . ?
C2 C3 1.367(8) . ?
C2 C7 1.390(7) . ?
C3 C4 1.380(9) . ?
C4 C5 1.369(9) . ?
C5 C6 1.397(9) . ?
C6 C7 1.375(8) . ?
C8 C9 1.505(7) . ?
C9 C14 1.393(7) . ?
C9 C10 1.408(7) . ?
C10 C11 1.381(7) . ?
C11 C12 1.371(7) . ?
C12 C13 1.391(7) . ?
C13 C14 1.371(7) . ?
C13 C16 1.482(7) . ?
C16 C17 1.506(7) . ?
C17 C18 1.389(8) . ?
C17 C22 1.389(7) . ?
C18 C19 1.384(8) . ?
C19 C20 1.356(8) . ?
C20 C21 1.401(8) . ?
C21 C22 1.390(7) . ?
C21 C23 1.497(8) . ?
C23 C24 1.486(8) . ?
C24 C25 1.385(7) . ?
C24 C29 1.391(8) . ?
C25 C26 1.375(7) . ?
C26 C27 1.405(8) . ?
C26 C31 1.508(7) . ?
C27 C28 1.385(8) . ?
C28 C29 1.366(8) . ?
C32 C33 1.390(3) . ?
C32 C37 1.395(3) . ?
C33 C34 1.393(3) . ?
C34 C35 1.391(3) . ?
C35 C36 1.398(4) . ?
C36 C37 1.397(4) . ?

loop_
_geom_torsion_atom_site_label_1
_geom_torsion_atom_site_label_2
_geom_torsion_atom_site_label_3
_geom_torsion_atom_site_label_4
_geom_torsion
_geom_torsion_site_symmetry_1
_geom_torsion_site_symmetry_2
_geom_torsion_site_symmetry_3
_geom_torsion_site_symmetry_4
_geom_torsion_publ_flag
C7 N2 C1 O1 -179.2(5) . . . . ?
C8 N2 C1 O1 2.0(8) . . . . ?
C7 N2 C1 N1 0.4(6) . . . . ?
C8 N2 C1 N1 -178.3(4) . . . . ?
C2 N1 C1 O1 179.3(5) . . . . ?
C31 N1 C1 O1 -4.6(8) . . . . ?
C2 N1 C1 N2 -0.4(6) . . . . ?
C31 N1 C1 N2 175.8(4) . . . . ?
C1 N1 C2 C3 -176.6(6) . . . . ?
C31 N1 C2 C3 7.5(10) . . . . ?
C1 N1 C2 C7 0.2(6) . . . . ?
C31 N1 C2 C7 -175.7(5) . . . . ?
N1 C2 C3 C4 177.5(6) . . . . ?
C7 C2 C3 C4 1.1(9) . . . . ?
C2 C3 C4 C5 -0.5(12) . . . . ?
C3 C4 C5 C6 0.3(13) . . . . ?
C4 C5 C6 C7 -0.8(11) . . . . ?
C5 C6 C7 N2 -177.2(6) . . . . ?
C5 C6 C7 C2 1.5(9) . . . . ?
C1 N2 C7 C6 178.5(6) . . . . ?
C8 N2 C7 C6 -2.8(9) . . . . ?
C1 N2 C7 C2 -0.3(6) . . . . ?
C8 N2 C7 C2 178.4(5) . . . . ?
C3 C2 C7 C6 -1.7(9) . . . . ?
N1 C2 C7 C6 -178.9(5) . . . . ?
C3 C2 C7 N2 177.3(5) . . . . ?
N1 C2 C7 N2 0.1(6) . . . . ?
C1 N2 C8 C9 90.4(6) . . . . ?
C7 N2 C8 C9 -88.1(6) . . . . ?
N2 C8 C9 C14 -71.1(6) . . . . ?
N2 C8 C9 C10 110.3(5) . . . . ?
C15 O2 C10 C11 -13.7(8) . . . . ?
C15 O2 C10 C9 166.8(5) . . . . ?
C14 C9 C10 O2 -179.7(4) . . . . ?
C8 C9 C10 O2 -1.0(7) . . . . ?
C14 C9 C10 C11 0.8(8) . . . . ?
C8 C9 C10 C11 179.5(5) . . . . ?
O2 C10 C11 C12 179.0(5) . . . . ?
C9 C10 C11 C12 -1.5(8) . . . . ?
C10 C11 C12 C13 1.5(9) . . . . ?
C11 C12 C13 C14 -0.8(8) . . . . ?
C11 C12 C13 C16 -175.1(5) . . . . ?
C12 C13 C14 C9 0.1(8) . . . . ?
C16 C13 C14 C9 174.0(5) . . . . ?
C10 C9 C14 C13 -0.1(7) . . . . ?
C8 C9 C14 C13 -178.8(5) . . . . ?
C14 C13 C16 O3 -157.3(5) . . . . ?
C12 C13 C16 O3 16.6(8) . . . . ?
C14 C13 C16 C17 21.3(8) . . . . ?
C12 C13 C16 C17 -164.8(5) . . . . ?
O3 C16 C17 C18 42.0(7) . . . . ?
C13 C16 C17 C18 -136.6(5) . . . . ?
O3 C16 C17 C22 -128.5(6) . . . . ?
C13 C16 C17 C22 52.9(7) . . . . ?
C22 C17 C18 C19 1.2(8) . . . . ?
C16 C17 C18 C19 -169.6(5) . . . . ?
C17 C18 C19 C20 2.5(9) . . . . ?
C18 C19 C20 C21 -3.4(9) . . . . ?
C19 C20 C21 C22 0.7(9) . . . . ?
C19 C20 C21 C23 173.0(5) . . . . ?
C20 C21 C22 C17 3.0(8) . . . . ?
C23 C21 C22 C17 -168.9(5) . . . . ?
C18 C17 C22 C21 -3.9(8) . . . . ?
C16 C17 C22 C21 166.4(5) . . . . ?
C22 C21 C23 O4 139.8(6) . . . . ?
C20 C21 C23 O4 -32.2(8) . . . . ?
C22 C21 C23 C24 -39.7(8) . . . . ?
C20 C21 C23 C24 148.3(5) . . . . ?
O4 C23 C24 C25 145.5(6) . . . . ?
C21 C23 C24 C25 -35.0(8) . . . . ?
O4 C23 C24 C29 -27.6(8) . . . . ?
C21 C23 C24 C29 151.9(5) . . . . ?
C29 C24 C25 C26 1.3(8) . . . . ?
C23 C24 C25 C26 -171.8(5) . . . . ?
C24 C25 C26 C27 -2.9(8) . . . . ?
C24 C25 C26 C31 175.1(5) . . . . ?
C30 O5 C27 C28 0.1(9) . . . . ?
C30 O5 C27 C26 -179.2(5) . . . . ?
C25 C26 C27 O5 -178.7(5) . . . . ?
C31 C26 C27 O5 3.3(8) . . . . ?
C25 C26 C27 C28 2.0(8) . . . . ?
C31 C26 C27 C28 -176.0(5) . . . . ?
O5 C27 C28 C29 -178.8(6) . . . . ?
C26 C27 C28 C29 0.5(9) . . . . ?
C27 C28 C29 C24 -2.1(9) . . . . ?
C25 C24 C29 C28 1.3(9) . . . . ?
C23 C24 C29 C28 174.7(6) . . . . ?
C1 N1 C31 C26 -86.6(6) . . . . ?
C2 N1 C31 C26 88.8(7) . . . . ?
C25 C26 C31 N1 74.6(7) . . . . ?
C27 C26 C31 N1 -107.5(6) . . . . ?
C37 C32 C33 C34 2.7(17) . . . . ?
C32 C33 C34 C35 -3.0(18) . . . . ?
C33 C34 C35 C36 -5.5(19) . . . . ?
C34 C35 C36 C37 14.2(20) . . . . ?
C33 C32 C37 C36 5.9(18) . . . . ?
C35 C36 C37 C32 -14.2(19) . . . . ?

loop_
_cod_related_entry_id
_cod_related_entry_database
_cod_related_entry_code
1 ChemSpider 21143034
